data_4067092
loop_
_publ_author_name
'Mart\'inez-Espada, Noelia'
'Mena, Miguel'
'Mosquera, Marta E. G.'
'P\'erez-Redondo, Adri\'an'
'Y\'elamos, Carlos'

_publ_section_title
;
 Cyclopentadienyl and Alkynyl Copper(I) Derivatives with the
 [{Ti(\h5-C5Me5)(\m-NH)}3(\m3-N)] Metalloligand
;
_journal_issue 24
_journal_name_full Organometallics
_journal_page_first 6732
_journal_paper_doi 10.1021/om100824q
_journal_volume 29
_journal_year 2010
_chemical_absolute_configuration unk
_chemical_compound_source 'synthesis as described'
_chemical_formula_moiety 'C70 H112 Cu4 N8 Si2 Ti6'
_chemical_formula_sum 'C70 H112 Cu4 N8 Si2 Ti6'
_chemical_formula_weight 1663.42
_chemical_name_systematic
;
 ?
;
_space_group_IT_number 45
_symmetry_cell_setting orthorhombic
_symmetry_Int_Tables_number 45
_symmetry_space_group_name_Hall 'I 2 -2c'
_symmetry_space_group_name_H-M 'I b a 2'
_atom_sites_solution_hydrogens geom
_atom_sites_solution_primary direct
_atom_sites_solution_secondary difmap
_audit_conform_dict_location ftp://ftp.iucr.org/pub/cif_core.dic
_audit_conform_dict_name cif_core.dic
_audit_conform_dict_version 2.3
_audit_creation_date 2009-12-02T15:25:58-00:00
_audit_creation_method 'WinGX routine CIF_UPDATE'
_cell_angle_alpha 90
_cell_angle_beta 90
_cell_angle_gamma 90
_cell_formula_units_Z 8
_cell_length_a 18.459(3)
_cell_length_b 30.104(8)
_cell_length_c 29.388(7)
_cell_measurement_reflns_used 437
_cell_measurement_temperature 200(2)
_cell_measurement_theta_max 27
_cell_measurement_theta_min 3
_cell_measurement_wavelength 0.71073
_cell_volume 16331(6)
_computing_cell_refinement 'Dirax/lsq (Duisenberg & Schreurs, 1989-2000)'
_computing_data_collection 'Collect (Bruker AXS BV, 1997-2004)'
_computing_data_reduction 'EvalCCD (Duisenberg & Schreurs 1990-2000)'
_computing_molecular_graphics 'Ortep-3 for Windows (Farrugia, 1997)'
_computing_publication_material 'WinGX publication routines (Farrugia, 1999)'
_computing_structure_refinement 'SHELXL-97 (Sheldrick, 1997)'
_computing_structure_solution 'SHELXS-86 (Sheldrick, 1986)'
_diffrn_ambient_temperature 200(2)
_diffrn_detector 'CCD plate'
_diffrn_detector_area_resol_mean 9
_diffrn_measured_fraction_theta_full 0.997
_diffrn_measured_fraction_theta_max 0.997
_diffrn_measurement_device '95mm CCD camera on \k-goniostat'
_diffrn_measurement_device_type KappaCCD
_diffrn_measurement_method 'CCD rotation images, thick slices'
_diffrn_orient_matrix_type X=UH
_diffrn_orient_matrix_UB_11 0.01
_diffrn_orient_matrix_UB_12 0
_diffrn_orient_matrix_UB_13 0
_diffrn_orient_matrix_UB_21 0
_diffrn_orient_matrix_UB_22 0.01
_diffrn_orient_matrix_UB_23 0
_diffrn_orient_matrix_UB_31 0
_diffrn_orient_matrix_UB_32 0
_diffrn_orient_matrix_UB_33 0.01
_diffrn_radiation_monochromator graphite
_diffrn_radiation_probe x-ray
_diffrn_radiation_type MoK\a
_diffrn_radiation_wavelength 0.71073
_diffrn_reflns_av_R_equivalents 0.1452
_diffrn_reflns_av_unetI/netI 0.1121
_diffrn_reflns_limit_h_max 23
_diffrn_reflns_limit_h_min -23
_diffrn_reflns_limit_k_max 38
_diffrn_reflns_limit_k_min -38
_diffrn_reflns_limit_l_max 38
_diffrn_reflns_limit_l_min -37
_diffrn_reflns_number 114748
_diffrn_reflns_reduction_process
;
 Scaled and merged with Sortav
 R.H. Blessing, (1987) Cryst. Rev. 1, 3-58
 R.H. Blessing, (1989) J. Appl. Cryst. 22, 396-397
;
_diffrn_reflns_theta_full 27.51
_diffrn_reflns_theta_max 27.51
_diffrn_reflns_theta_min 3
_diffrn_source 'Enraf Nonius FR590'
_exptl_absorpt_coefficient_mu 1.643
_exptl_absorpt_correction_T_max 0.742
_exptl_absorpt_correction_T_min 0.735
_exptl_absorpt_correction_type multi-scan
_exptl_absorpt_process_details
;
 R.H. Blessing, Acta Cryst. (1995), A51, 33-38
;
_exptl_crystal_colour red
_exptl_crystal_density_diffrn 1.353
_exptl_crystal_density_method 'not measured'
_exptl_crystal_description prism
_exptl_crystal_F_000 6912
_exptl_crystal_size_max 0.31
_exptl_crystal_size_mid 0.14
_exptl_crystal_size_min 0.12
_refine_diff_density_max 0.563
_refine_diff_density_min -0.782
_refine_diff_density_rms 0.14
_refine_ls_abs_structure_details 'Flack H D (1983), Acta Cryst. A39, 876-881'
_refine_ls_abs_structure_Flack 0.571(19)
_refine_ls_extinction_method none
_refine_ls_goodness_of_fit_ref 1.077
_refine_ls_hydrogen_treatment constr
_refine_ls_matrix_type full
_refine_ls_number_parameters 881
_refine_ls_number_reflns 18687
_refine_ls_number_restraints 1
_refine_ls_restrained_S_all 1.077
_refine_ls_R_factor_all 0.1367
_refine_ls_R_factor_gt 0.0635
_refine_ls_shift/su_max 0.003
_refine_ls_shift/su_mean 0
_refine_ls_structure_factor_coef Fsqd
_refine_ls_weighting_details 'calc w=1/[\s^2^(Fo^2^)+(0.0615P)^2^+47.9273P] where P=(Fo^2^+2Fc^2^)/3'
_refine_ls_weighting_scheme calc
_refine_ls_wR_factor_gt 0.1247
_refine_ls_wR_factor_ref 0.1625
_reflns_number_gt 11644
_reflns_number_total 18687
_reflns_threshold_expression >2sigma(I)
_cod_data_source_file om100824q_si_002.cif
_cod_data_source_block 7
_cod_original_sg_symbol_H-M 'I ba2'
_cod_database_code 4067092

loop_
_space_group_symop_operation_xyz
'x, y, z'
'-x, -y, z'
'-x, y, z+1/2'
'x, -y, z+1/2'
'x+1/2, y+1/2, z+1/2'
'-x+1/2, -y+1/2, z+1/2'
'-x+1/2, y+1/2, z+1'
'x+1/2, -y+1/2, z+1'

loop_
_atom_site_label
_atom_site_type_symbol
_atom_site_fract_x
_atom_site_fract_y
_atom_site_fract_z
_atom_site_U_iso_or_equiv
_atom_site_adp_type
_atom_site_occupancy
_atom_site_symmetry_multiplicity
_atom_site_calc_flag
_atom_site_refinement_flags
_atom_site_disorder_assembly
_atom_site_disorder_group
C1 C 0.2255(4) 0.4601(3) 0.1696(3) 0.0364(19) Uani 1 1 d . A .
C2 C 0.2065(5) 0.4972(3) 0.1616(3) 0.046(2) Uani 1 1 d . . .
C4 C 0.2349(4) 0.2882(3) 0.2710(3) 0.0336(18) Uani 1 1 d . A .
C5 C 0.2219(5) 0.2489(3) 0.2792(3) 0.042(2) Uani 1 1 d . . .
C11 C 0.0851(5) 0.4703(3) 0.3350(5) 0.063(3) Uani 1 1 d . . .
C12 C 0.0639(5) 0.4401(4) 0.3002(3) 0.057(3) Uani 1 1 d . . .
C13 C 0.0402(5) 0.4001(3) 0.3201(4) 0.056(2) Uani 1 1 d . . .
C14 C 0.0453(5) 0.4064(5) 0.3673(4) 0.069(3) Uani 1 1 d . . .
C15 C 0.0730(6) 0.4474(5) 0.3782(4) 0.076(4) Uani 1 1 d . . .
C16 C 0.1147(6) 0.5177(4) 0.3290(7) 0.143(8) Uani 1 1 d . . .
H16A H 0.1376 0.5203 0.2998 0.215 Uiso 1 1 calc R . .
H16B H 0.1495 0.5239 0.3525 0.215 Uiso 1 1 calc R . .
H16C H 0.0756 0.5386 0.331 0.215 Uiso 1 1 calc R . .
C17 C 0.0652(6) 0.4496(5) 0.2492(4) 0.100(5) Uani 1 1 d . . .
H17A H 0.0797 0.4234 0.2331 0.15 Uiso 1 1 calc R . .
H17B H 0.0989 0.4731 0.2431 0.15 Uiso 1 1 calc R . .
H17C H 0.0177 0.4584 0.2394 0.15 Uiso 1 1 calc R . .
C18 C 0.0124(7) 0.3602(4) 0.2927(6) 0.107(5) Uani 1 1 d . . .
H18A H 0.0222 0.3333 0.3091 0.16 Uiso 1 1 calc R . .
H18B H 0.0364 0.3593 0.2638 0.16 Uiso 1 1 calc R . .
H18C H -0.0389 0.363 0.2881 0.16 Uiso 1 1 calc R . .
C19 C 0.0183(8) 0.3725(7) 0.4029(7) 0.190(11) Uani 1 1 d . . .
H19A H 0.0423 0.3777 0.4314 0.286 Uiso 1 1 calc R . .
H19B H 0.0288 0.3429 0.3926 0.286 Uiso 1 1 calc R . .
H19C H -0.0331 0.3757 0.4069 0.286 Uiso 1 1 calc R . .
C20 C 0.0870(7) 0.4702(7) 0.4241(5) 0.169(10) Uani 1 1 d . . .
H20A H 0.0775 0.4496 0.4483 0.254 Uiso 1 1 calc R . .
H20B H 0.0557 0.4955 0.4271 0.254 Uiso 1 1 calc R . .
H20C H 0.1366 0.4797 0.4255 0.254 Uiso 1 1 calc R . .
C21 C 0.4418(4) 0.4458(3) 0.3159(3) 0.042(2) Uani 1 1 d . . .
C22 C 0.4022(4) 0.4658(3) 0.2789(3) 0.041(2) Uani 1 1 d . . .
C23 C 0.3536(4) 0.4971(2) 0.2982(3) 0.0374(18) Uani 1 1 d . . .
C24 C 0.3624(4) 0.4970(3) 0.3472(3) 0.042(2) Uani 1 1 d . . .
C25 C 0.4174(5) 0.4648(3) 0.3567(3) 0.045(2) Uani 1 1 d . . .
C26 C 0.5025(5) 0.4121(3) 0.3095(4) 0.076(4) Uani 1 1 d . . .
H26A H 0.5485 0.4265 0.3136 0.115 Uiso 1 1 calc R . .
H26B H 0.4999 0.3998 0.2794 0.115 Uiso 1 1 calc R . .
H26C H 0.4975 0.3887 0.3315 0.115 Uiso 1 1 calc R . .
C27 C 0.4140(5) 0.4579(3) 0.2281(3) 0.060(3) Uani 1 1 d . . .
H27A H 0.4112 0.4266 0.2218 0.09 Uiso 1 1 calc R . .
H27B H 0.4608 0.4688 0.2194 0.09 Uiso 1 1 calc R . .
H27C H 0.3773 0.4732 0.2111 0.09 Uiso 1 1 calc R . .
C28 C 0.3044(5) 0.5288(3) 0.2715(4) 0.062(3) Uani 1 1 d . . .
H28A H 0.3035 0.5572 0.2863 0.093 Uiso 1 1 calc R . .
H28B H 0.2562 0.5168 0.2705 0.093 Uiso 1 1 calc R . .
H28C H 0.3226 0.5321 0.2411 0.093 Uiso 1 1 calc R . .
C29 C 0.3244(6) 0.5254(3) 0.3813(4) 0.063(3) Uani 1 1 d . . .
H29A H 0.3117 0.5078 0.4073 0.095 Uiso 1 1 calc R . .
H29B H 0.2813 0.5376 0.368 0.095 Uiso 1 1 calc R . .
H29C H 0.3559 0.5491 0.3906 0.095 Uiso 1 1 calc R . .
C30 C 0.4464(6) 0.4516(3) 0.4035(3) 0.072(3) Uani 1 1 d . . .
H30A H 0.4321 0.4217 0.4102 0.108 Uiso 1 1 calc R . .
H30B H 0.427 0.4713 0.4262 0.108 Uiso 1 1 calc R . .
H30C H 0.4983 0.4536 0.4035 0.108 Uiso 1 1 calc R . .
C31 C 0.2425(6) 0.2957(4) 0.4358(4) 0.060(3) Uani 1 1 d . . .
C32 C 0.2450(6) 0.3357(4) 0.4644(3) 0.055(3) Uani 1 1 d . . .
C33 C 0.3185(5) 0.3505(3) 0.4639(3) 0.045(2) Uani 1 1 d . . .
C34 C 0.3604(5) 0.3216(3) 0.4356(3) 0.050(2) Uani 1 1 d . . .
C35 C 0.3116(7) 0.2887(3) 0.4178(3) 0.060(3) Uani 1 1 d . . .
C36 C 0.1758(8) 0.2667(4) 0.4288(5) 0.105(5) Uani 1 1 d . . .
H36A H 0.1762 0.2548 0.3985 0.157 Uiso 1 1 calc R . .
H36B H 0.1329 0.2842 0.4332 0.157 Uiso 1 1 calc R . .
H36C H 0.1764 0.2427 0.4504 0.157 Uiso 1 1 calc R . .
C37 C 0.1832(6) 0.3540(4) 0.4916(4) 0.083(4) Uani 1 1 d . . .
H37A H 0.1948 0.3525 0.5234 0.124 Uiso 1 1 calc R . .
H37B H 0.1404 0.3368 0.4857 0.124 Uiso 1 1 calc R . .
H37C H 0.1749 0.3843 0.483 0.124 Uiso 1 1 calc R . .
C38 C 0.3447(7) 0.3887(3) 0.4924(3) 0.067(3) Uani 1 1 d . . .
H38A H 0.3411 0.3811 0.5241 0.101 Uiso 1 1 calc R . .
H38B H 0.3155 0.4144 0.4864 0.101 Uiso 1 1 calc R . .
H38C H 0.3943 0.3951 0.485 0.101 Uiso 1 1 calc R . .
C39 C 0.4398(6) 0.3249(4) 0.4276(4) 0.070(3) Uani 1 1 d . . .
H39A H 0.4529 0.3554 0.423 0.105 Uiso 1 1 calc R . .
H39B H 0.4525 0.3079 0.4011 0.105 Uiso 1 1 calc R . .
H39C H 0.4653 0.3134 0.4536 0.105 Uiso 1 1 calc R . .
C40 C 0.3350(8) 0.2518(4) 0.3855(4) 0.097(5) Uani 1 1 d . . .
H40A H 0.3161 0.2239 0.3959 0.145 Uiso 1 1 calc R . .
H40B H 0.387 0.2504 0.3845 0.145 Uiso 1 1 calc R . .
H40C H 0.3168 0.2579 0.3555 0.145 Uiso 1 1 calc R . .
C41 C 0.1135(4) 0.2924(3) 0.0484(3) 0.044(2) Uani 1 1 d . . .
C42 C 0.0742(4) 0.3285(3) 0.0667(3) 0.0372(19) Uani 1 1 d . . .
C43 C 0.0683(4) 0.3217(3) 0.1152(3) 0.0347(18) Uani 1 1 d . . .
C44 C 0.1049(4) 0.2811(3) 0.1254(3) 0.044(2) Uani 1 1 d . . .
C45 C 0.1340(4) 0.2640(3) 0.0846(4) 0.048(2) Uani 1 1 d . . .
C46 C 0.1318(7) 0.2849(5) -0.0007(4) 0.093(4) Uani 1 1 d . . .
H46A H 0.1281 0.3125 -0.017 0.139 Uiso 1 1 calc R . .
H46B H 0.0986 0.2638 -0.0135 0.139 Uiso 1 1 calc R . .
H46C H 0.1803 0.2737 -0.0031 0.139 Uiso 1 1 calc R . .
C47 C 0.0387(5) 0.3652(4) 0.0407(4) 0.064(3) Uani 1 1 d . . .
H47A H 0.0611 0.3679 0.0113 0.095 Uiso 1 1 calc R . .
H47B H 0.0439 0.3926 0.0571 0.095 Uiso 1 1 calc R . .
H47C H -0.0119 0.3586 0.0369 0.095 Uiso 1 1 calc R . .
C48 C 0.0305(5) 0.3518(4) 0.1484(4) 0.073(3) Uani 1 1 d . . .
H48A H -0.0209 0.3472 0.1465 0.11 Uiso 1 1 calc R . .
H48B H 0.0414 0.3822 0.1412 0.11 Uiso 1 1 calc R . .
H48C H 0.0468 0.3453 0.1787 0.11 Uiso 1 1 calc R . .
C49 C 0.1078(6) 0.2596(4) 0.1724(4) 0.095(5) Uani 1 1 d . . .
H49A H 0.066 0.2411 0.1766 0.142 Uiso 1 1 calc R . .
H49B H 0.1083 0.2824 0.1953 0.142 Uiso 1 1 calc R . .
H49C H 0.1509 0.2419 0.1749 0.142 Uiso 1 1 calc R . .
C50 C 0.1772(6) 0.2208(3) 0.0793(6) 0.109(6) Uani 1 1 d . . .
H50A H 0.1925 0.2105 0.1088 0.164 Uiso 1 1 calc R . .
H50B H 0.219 0.2261 0.0607 0.164 Uiso 1 1 calc R . .
H50C H 0.1473 0.1986 0.0653 0.164 Uiso 1 1 calc R . .
C51 C 0.3352(5) 0.4057(3) -0.0205(3) 0.046(2) Uani 1 1 d . . .
C52 C 0.2622(5) 0.4219(4) -0.0193(3) 0.048(2) Uani 1 1 d . . .
C53 C 0.2606(5) 0.4579(3) 0.0117(4) 0.051(3) Uani 1 1 d . . .
C54 C 0.3328(6) 0.4646(3) 0.0288(3) 0.051(2) Uani 1 1 d . . .
C55 C 0.3782(5) 0.4324(3) 0.0090(3) 0.049(2) Uani 1 1 d . . .
C56 C 0.3640(7) 0.3688(3) -0.0502(3) 0.069(3) Uani 1 1 d . . .
H56A H 0.3259 0.348 -0.0565 0.103 Uiso 1 1 calc R . .
H56B H 0.4028 0.3539 -0.0348 0.103 Uiso 1 1 calc R . .
H56C H 0.3816 0.3811 -0.0783 0.103 Uiso 1 1 calc R . .
C57 C 0.2022(6) 0.4028(4) -0.0469(3) 0.068(3) Uani 1 1 d . . .
H57A H 0.2013 0.4169 -0.0762 0.102 Uiso 1 1 calc R . .
H57B H 0.1569 0.4079 -0.0317 0.102 Uiso 1 1 calc R . .
H57C H 0.2097 0.3715 -0.0506 0.102 Uiso 1 1 calc R . .
C58 C 0.1939(6) 0.4858(4) 0.0219(4) 0.081(4) Uani 1 1 d . . .
H58A H 0.1959 0.5128 0.0047 0.122 Uiso 1 1 calc R . .
H58B H 0.1924 0.4926 0.0538 0.122 Uiso 1 1 calc R . .
H58C H 0.1512 0.4694 0.0137 0.122 Uiso 1 1 calc R . .
C59 C 0.3534(7) 0.5002(3) 0.0638(4) 0.077(3) Uani 1 1 d . . .
H59A H 0.3938 0.49 0.0815 0.115 Uiso 1 1 calc R . .
H59B H 0.3129 0.5058 0.0835 0.115 Uiso 1 1 calc R . .
H59C H 0.3665 0.5271 0.0483 0.115 Uiso 1 1 calc R . .
C60 C 0.4585(5) 0.4303(4) 0.0148(4) 0.072(3) Uani 1 1 d . . .
H60A H 0.4808 0.4532 -0.0031 0.108 Uiso 1 1 calc R . .
H60B H 0.4758 0.4018 0.0051 0.108 Uiso 1 1 calc R . .
H60C H 0.4705 0.4347 0.0463 0.108 Uiso 1 1 calc R . .
C61 C 0.4705(4) 0.3258(3) 0.1376(3) 0.0372(19) Uani 1 1 d . . .
C62 C 0.4335(4) 0.3041(3) 0.1738(3) 0.0391(19) Uani 1 1 d . . .
C63 C 0.3969(4) 0.2654(3) 0.1564(3) 0.0375(19) Uani 1 1 d . . .
C64 C 0.4123(4) 0.2638(3) 0.1075(3) 0.042(2) Uani 1 1 d . . .
C65 C 0.4582(4) 0.3005(3) 0.0967(3) 0.041(2) Uani 1 1 d . . .
C66 C 0.5188(4) 0.3659(3) 0.1420(4) 0.057(2) Uani 1 1 d . . .
H66A H 0.5002 0.3851 0.1653 0.086 Uiso 1 1 calc R . .
H66B H 0.5201 0.3815 0.1135 0.086 Uiso 1 1 calc R . .
H66C H 0.5669 0.3566 0.15 0.086 Uiso 1 1 calc R . .
C67 C 0.4351(5) 0.3166(3) 0.2240(3) 0.059(3) Uani 1 1 d . . .
H67A H 0.4803 0.3074 0.2371 0.088 Uiso 1 1 calc R . .
H67B H 0.3959 0.302 0.2395 0.088 Uiso 1 1 calc R . .
H67C H 0.43 0.3482 0.2271 0.088 Uiso 1 1 calc R . .
C68 C 0.3557(5) 0.2305(3) 0.1825(3) 0.057(3) Uani 1 1 d . . .
H68A H 0.3891 0.2097 0.1956 0.085 Uiso 1 1 calc R . .
H68B H 0.3234 0.2151 0.1622 0.085 Uiso 1 1 calc R . .
H68C H 0.3281 0.2444 0.2062 0.085 Uiso 1 1 calc R . .
C69 C 0.3877(5) 0.2279(3) 0.0743(3) 0.058(3) Uani 1 1 d . . .
H69A H 0.3728 0.2415 0.0462 0.087 Uiso 1 1 calc R . .
H69B H 0.3477 0.2119 0.0872 0.087 Uiso 1 1 calc R . .
H69C H 0.427 0.2078 0.0686 0.087 Uiso 1 1 calc R . .
C70 C 0.4869(5) 0.3091(4) 0.0501(3) 0.061(3) Uani 1 1 d . . .
H70A H 0.5168 0.2847 0.0407 0.092 Uiso 1 1 calc R . .
H70B H 0.5151 0.3359 0.0502 0.092 Uiso 1 1 calc R . .
H70C H 0.4472 0.3123 0.0292 0.092 Uiso 1 1 calc R . .
Cu1 Cu 0.25054(5) 0.34761(3) 0.29553(3) 0.0296(2) Uani 1 1 d . . .
Cu2 Cu 0.25429(5) 0.40106(3) 0.14589(3) 0.0305(2) Uani 1 1 d . . .
Cu3 Cu 0.23339(5) 0.42478(3) 0.22546(3) 0.0311(2) Uani 1 1 d . A .
Cu4 Cu 0.24477(5) 0.32297(3) 0.21520(3) 0.0294(2) Uani 1 1 d . A .
N1 N 0.2507(3) 0.4214(2) 0.3776(2) 0.0320(15) Uani 1 1 d . . .
N2 N 0.1829(3) 0.3469(2) 0.3553(2) 0.0364(16) Uani 1 1 d . A .
H2 H 0.1484 0.3265 0.3624 0.044 Uiso 1 1 calc R . .
N3 N 0.2301(3) 0.4175(2) 0.2881(2) 0.0312(15) Uani 1 1 d . A .
N4 N 0.3414(3) 0.36383(19) 0.3389(2) 0.0324(14) Uani 1 1 d . A .
H4 H 0.3865 0.3517 0.3378 0.039 Uiso 1 1 calc R . .
N5 N 0.2867(3) 0.3288(2) 0.0643(2) 0.0296(14) Uani 1 1 d . . .
N6 N 0.1963(3) 0.3953(2) 0.0820(2) 0.0273(14) Uani 1 1 d . A .
H6 H 0.1581 0.412 0.0726 0.033 Uiso 1 1 calc R . .
N7 N 0.3544(3) 0.3943(2) 0.1081(2) 0.0315(15) Uani 1 1 d . A .
H7 H 0.3954 0.4107 0.1116 0.038 Uiso 1 1 calc R . .
N8 N 0.2517(3) 0.3296(2) 0.1523(2) 0.0254(14) Uani 1 1 d . A .
Ti1 Ti 0.16709(7) 0.40964(5) 0.33950(5) 0.0335(3) Uani 1 1 d . A .
Ti2 Ti 0.31504(7) 0.42566(4) 0.32531(5) 0.0290(3) Uani 1 1 d . A .
Ti3 Ti 0.27127(8) 0.35936(5) 0.38909(5) 0.0329(3) Uani 1 1 d . A .
Ti4 Ti 0.19545(7) 0.33155(4) 0.09736(5) 0.0279(3) Uani 1 1 d . A .
Ti5 Ti 0.29205(7) 0.39187(5) 0.05399(5) 0.0320(3) Uani 1 1 d . A .
Ti6 Ti 0.34260(7) 0.33028(4) 0.12089(5) 0.0279(3) Uani 1 1 d . A .
C8 C 0.253(2) 0.1611(9) 0.3255(13) 0.104(16) Uani 0.52(3) 1 d P A 1
H8A H 0.2349 0.1318 0.3316 0.156 Uiso 0.52(3) 1 calc PR A 1
H8B H 0.263 0.176 0.3537 0.156 Uiso 0.52(3) 1 calc PR A 1
H8C H 0.2963 0.1592 0.3077 0.156 Uiso 0.52(3) 1 calc PR A 1
C9 C 0.1587(15) 0.1631(7) 0.2386(8) 0.059(6) Uani 0.52(3) 1 d P A 1
H9A H 0.142 0.1336 0.2456 0.089 Uiso 0.52(3) 1 calc PR A 1
H9B H 0.2007 0.1613 0.2194 0.089 Uiso 0.52(3) 1 calc PR A 1
H9C H 0.1211 0.1791 0.2232 0.089 Uiso 0.52(3) 1 calc PR A 1
C10 C 0.0941(14) 0.2006(8) 0.3253(8) 0.079(8) Uiso 0.52(3) 1 d P A 1
H10A H 0.0745 0.172 0.3329 0.119 Uiso 0.52(3) 1 calc PR A 1
H10B H 0.0604 0.2164 0.3064 0.119 Uiso 0.52(3) 1 calc PR A 1
H10C H 0.1027 0.2172 0.3527 0.119 Uiso 0.52(3) 1 calc PR A 1
Si2 Si 0.1832(11) 0.1931(4) 0.2934(4) 0.055(3) Uani 0.52(3) 1 d P A 1
C8' C 0.301(2) 0.1619(11) 0.3020(14) 0.093(11) Uani 0.48(3) 1 d P A 2
H8D H 0.3149 0.1744 0.3308 0.14 Uiso 0.48(3) 1 calc PR A 2
H8E H 0.3377 0.168 0.2798 0.14 Uiso 0.48(3) 1 calc PR A 2
H8F H 0.2949 0.1304 0.3051 0.14 Uiso 0.48(3) 1 calc PR A 2
C9' C 0.1895(13) 0.1618(9) 0.2298(9) 0.051(7) Uiso 0.48(3) 1 d P A 2
H9D H 0.1885 0.1301 0.2332 0.076 Uiso 0.48(3) 1 calc PR A 2
H9E H 0.2243 0.1698 0.207 0.076 Uiso 0.48(3) 1 calc PR A 2
H9F H 0.1424 0.1721 0.2208 0.076 Uiso 0.48(3) 1 calc PR A 2
C10' C 0.1381(14) 0.1795(9) 0.3261(8) 0.076(9) Uiso 0.48(3) 1 d P A 2
H10D H 0.1511 0.1934 0.3544 0.114 Uiso 0.48(3) 1 calc PR A 2
H10E H 0.1298 0.1484 0.331 0.114 Uiso 0.48(3) 1 calc PR A 2
H10F H 0.0948 0.1931 0.3145 0.114 Uiso 0.48(3) 1 calc PR A 2
Si2' Si 0.2144(9) 0.1871(4) 0.2835(5) 0.049(3) Uani 0.48(3) 1 d P A 2
C3 C 0.2677(15) 0.5907(6) 0.1311(9) 0.095(10) Uani 0.614(19) 1 d P B 1
H3A H 0.3052 0.59 0.1537 0.143 Uiso 0.614(19) 1 calc PR B 1
H3B H 0.2537 0.6209 0.1254 0.143 Uiso 0.614(19) 1 calc PR B 1
H3C H 0.2854 0.5776 0.1034 0.143 Uiso 0.614(19) 1 calc PR B 1
C6 C 0.1162(15) 0.5628(9) 0.1050(9) 0.125(10) Uiso 0.614(19) 1 d P B 1
H6A H 0.104 0.5934 0.1005 0.187 Uiso 0.614(19) 1 calc PR B 1
H6B H 0.0735 0.5465 0.1133 0.187 Uiso 0.614(19) 1 calc PR B 1
H6C H 0.1359 0.5508 0.0773 0.187 Uiso 0.614(19) 1 calc PR B 1
C7 C 0.1543(11) 0.5808(8) 0.2080(8) 0.062(6) Uani 0.614(19) 1 d P B 1
H7A H 0.1926 0.5788 0.2299 0.093 Uiso 0.614(19) 1 calc PR B 1
H7B H 0.1133 0.564 0.2184 0.093 Uiso 0.614(19) 1 calc PR B 1
H7C H 0.1405 0.6113 0.2041 0.093 Uiso 0.614(19) 1 calc PR B 1
Si1 Si 0.1861(7) 0.5580(3) 0.1523(4) 0.060(2) Uani 0.614(19) 1 d P B 1
C3' C 0.2116(19) 0.5889(11) 0.1179(11) 0.068(9) Uiso 0.386(19) 1 d P B 2
H3D H 0.2559 0.5938 0.1343 0.102 Uiso 0.386(19) 1 calc PR B 2
H3E H 0.1862 0.6165 0.1147 0.102 Uiso 0.386(19) 1 calc PR B 2
H3F H 0.2223 0.577 0.0884 0.102 Uiso 0.386(19) 1 calc PR B 2
C6' C 0.0640(16) 0.5327(10) 0.1271(11) 0.082(10) Uiso 0.386(19) 1 d P B 2
H6D H 0.0352 0.559 0.1235 0.123 Uiso 0.386(19) 1 calc PR B 2
H6E H 0.0399 0.5126 0.1474 0.123 Uiso 0.386(19) 1 calc PR B 2
H6F H 0.0706 0.5187 0.0981 0.123 Uiso 0.386(19) 1 calc PR B 2
C7' C 0.1305(15) 0.5818(12) 0.2029(11) 0.038(8) Uiso 0.386(19) 1 d P B 2
H7D H 0.1746 0.5921 0.2166 0.057 Uiso 0.386(19) 1 calc PR B 2
H7E H 0.1045 0.5637 0.2244 0.057 Uiso 0.386(19) 1 calc PR B 2
H7F H 0.1012 0.6067 0.1943 0.057 Uiso 0.386(19) 1 calc PR B 2
Si1' Si 0.1525(12) 0.5477(5) 0.1508(6) 0.066(4) Uani 0.386(19) 1 d P B 2

loop_
_atom_site_aniso_label
_atom_site_aniso_U_11
_atom_site_aniso_U_22
_atom_site_aniso_U_33
_atom_site_aniso_U_23
_atom_site_aniso_U_13
_atom_site_aniso_U_12
C1 0.049(5) 0.037(5) 0.023(4) 0.000(4) 0.007(4) 0.007(4)
C2 0.055(5) 0.037(5) 0.045(5) -0.003(4) -0.004(4) 0.005(4)
C4 0.043(4) 0.033(5) 0.024(4) -0.002(4) 0.000(3) -0.003(4)
C5 0.064(5) 0.043(5) 0.020(4) 0.005(4) -0.007(4) -0.010(4)
C11 0.036(5) 0.043(5) 0.111(10) -0.023(6) -0.012(6) 0.018(4)
C12 0.034(5) 0.078(7) 0.060(6) 0.009(6) -0.002(4) 0.026(5)
C13 0.037(5) 0.066(6) 0.064(7) -0.010(5) -0.007(5) 0.002(5)
C14 0.037(5) 0.113(10) 0.056(7) 0.024(7) 0.015(5) 0.014(6)
C15 0.050(6) 0.128(11) 0.052(7) -0.049(7) -0.008(5) 0.034(7)
C16 0.045(7) 0.058(8) 0.33(3) 0.002(12) -0.021(11) 0.014(6)
C17 0.059(6) 0.177(14) 0.063(8) 0.043(9) 0.000(6) 0.038(8)
C18 0.065(7) 0.087(9) 0.168(15) -0.026(10) -0.037(9) 0.005(7)
C19 0.068(9) 0.30(3) 0.204(19) 0.189(19) 0.055(11) 0.038(12)
C20 0.084(9) 0.33(3) 0.095(11) -0.132(15) -0.039(8) 0.083(13)
C21 0.028(4) 0.029(4) 0.070(6) -0.001(4) -0.004(4) -0.010(3)
C22 0.040(4) 0.039(5) 0.045(5) -0.001(4) 0.005(4) -0.014(4)
C23 0.046(4) 0.020(4) 0.046(5) 0.004(3) -0.009(4) -0.007(3)
C24 0.042(4) 0.035(4) 0.048(5) -0.009(4) -0.001(4) -0.010(4)
C25 0.046(5) 0.041(5) 0.049(5) -0.004(4) -0.011(4) -0.008(4)
C26 0.024(4) 0.059(6) 0.146(12) -0.001(7) -0.008(6) 0.001(4)
C27 0.051(5) 0.076(7) 0.054(6) -0.014(5) 0.015(5) -0.013(5)
C28 0.068(6) 0.032(5) 0.086(8) 0.012(5) -0.017(6) -0.008(5)
C29 0.078(7) 0.046(5) 0.066(7) -0.025(5) 0.006(6) -0.014(5)
C30 0.090(8) 0.065(7) 0.061(7) 0.006(5) -0.040(6) -0.019(6)
C31 0.093(8) 0.045(6) 0.043(6) 0.012(5) -0.014(6) -0.006(6)
C32 0.086(7) 0.054(6) 0.027(5) 0.020(5) -0.011(5) -0.014(5)
C33 0.073(6) 0.044(5) 0.018(4) 0.003(4) -0.012(4) 0.000(5)
C34 0.070(6) 0.050(5) 0.032(5) 0.013(4) -0.015(4) 0.016(5)
C35 0.112(9) 0.027(5) 0.040(6) 0.004(4) -0.033(6) 0.010(6)
C36 0.135(12) 0.069(8) 0.111(11) 0.044(8) -0.054(9) -0.060(8)
C37 0.084(8) 0.122(11) 0.041(6) 0.010(7) 0.024(6) -0.013(8)
C38 0.115(9) 0.050(6) 0.038(5) -0.003(5) -0.030(6) -0.009(6)
C39 0.075(7) 0.084(8) 0.050(6) 0.011(6) -0.011(6) 0.033(6)
C40 0.180(14) 0.052(6) 0.058(7) -0.007(6) -0.048(8) 0.042(8)
C41 0.040(4) 0.057(5) 0.034(5) -0.022(4) 0.001(4) -0.011(4)
C42 0.031(4) 0.048(5) 0.033(4) -0.001(4) 0.000(3) -0.001(4)
C43 0.031(4) 0.042(5) 0.031(4) -0.005(4) 0.002(3) -0.016(4)
C44 0.042(5) 0.045(5) 0.046(5) 0.018(4) -0.015(4) -0.019(4)
C45 0.034(4) 0.030(4) 0.080(7) -0.019(5) -0.005(5) -0.007(4)
C46 0.095(9) 0.131(11) 0.053(7) -0.053(7) 0.016(6) -0.040(8)
C47 0.043(5) 0.083(7) 0.065(7) 0.031(6) -0.025(5) -0.014(5)
C48 0.051(6) 0.088(8) 0.080(8) -0.033(7) 0.030(6) -0.014(6)
C49 0.081(8) 0.116(10) 0.087(9) 0.073(8) -0.049(7) -0.062(7)
C50 0.063(7) 0.042(6) 0.222(19) -0.018(9) -0.010(9) 0.006(6)
C51 0.071(6) 0.044(5) 0.024(4) 0.014(4) 0.013(4) -0.003(5)
C52 0.063(6) 0.050(6) 0.032(5) 0.017(5) -0.001(4) 0.005(5)
C53 0.072(7) 0.038(5) 0.043(6) 0.028(5) 0.012(5) 0.008(5)
C54 0.075(7) 0.035(5) 0.044(5) 0.010(4) 0.019(5) -0.011(5)
C55 0.067(6) 0.045(5) 0.034(5) 0.014(4) 0.018(4) -0.009(5)
C56 0.099(9) 0.065(7) 0.041(6) 0.003(5) 0.023(6) 0.003(6)
C57 0.081(7) 0.088(8) 0.034(5) 0.031(5) -0.015(5) -0.008(6)
C58 0.091(8) 0.078(8) 0.075(8) 0.036(7) 0.022(7) 0.037(7)
C59 0.124(10) 0.032(5) 0.075(8) -0.005(5) 0.018(7) -0.013(6)
C60 0.059(6) 0.084(8) 0.072(8) 0.013(6) 0.022(6) -0.019(6)
C61 0.026(4) 0.046(5) 0.039(5) 0.000(4) -0.001(3) 0.007(4)
C62 0.031(4) 0.052(5) 0.035(5) -0.003(4) -0.008(3) 0.018(4)
C63 0.035(4) 0.040(5) 0.037(4) 0.006(4) 0.003(3) 0.019(4)
C64 0.039(4) 0.049(5) 0.039(5) -0.002(4) -0.001(4) 0.016(4)
C65 0.030(4) 0.055(5) 0.038(5) 0.007(4) 0.004(4) 0.016(4)
C66 0.031(4) 0.064(6) 0.077(7) 0.008(5) -0.008(5) -0.001(4)
C67 0.056(5) 0.075(7) 0.044(5) -0.021(5) -0.014(5) 0.018(5)
C68 0.051(5) 0.044(5) 0.075(7) 0.014(5) 0.001(5) 0.010(4)
C69 0.054(6) 0.061(6) 0.059(6) -0.019(5) -0.005(5) 0.019(5)
C70 0.043(5) 0.094(8) 0.046(5) 0.014(5) 0.014(4) 0.026(5)
Cu1 0.0397(5) 0.0270(5) 0.0222(5) -0.0017(4) 0.0002(4) -0.0038(4)
Cu2 0.0378(5) 0.0279(6) 0.0257(5) -0.0011(4) 0.0011(4) 0.0023(4)
Cu3 0.0363(5) 0.0326(5) 0.0245(5) -0.0002(4) -0.0010(4) 0.0024(4)
Cu4 0.0376(5) 0.0305(5) 0.0202(5) 0.0014(4) 0.0007(4) -0.0015(4)
N1 0.042(4) 0.027(3) 0.027(3) -0.008(3) -0.002(3) 0.003(3)
N2 0.035(3) 0.051(4) 0.023(3) 0.004(3) 0.004(3) -0.007(3)
N3 0.041(3) 0.031(4) 0.021(4) 0.002(3) -0.003(3) -0.002(3)
N4 0.028(3) 0.031(3) 0.038(4) -0.001(3) -0.004(3) -0.001(3)
N5 0.034(3) 0.033(3) 0.021(3) 0.001(3) -0.001(3) 0.002(3)
N6 0.023(3) 0.034(3) 0.025(3) 0.002(3) 0.001(2) -0.001(3)
N7 0.029(3) 0.030(3) 0.036(4) 0.008(3) 0.006(3) -0.006(3)
N8 0.029(3) 0.020(3) 0.027(3) 0.000(3) 0.000(3) 0.003(3)
Ti1 0.0291(7) 0.0410(8) 0.0304(7) -0.0010(6) 0.0017(6) 0.0041(6)
Ti2 0.0300(7) 0.0254(7) 0.0317(7) -0.0017(6) -0.0044(6) 0.0003(6)
Ti3 0.0460(8) 0.0312(7) 0.0215(7) 0.0003(6) -0.0053(6) -0.0004(6)
Ti4 0.0293(7) 0.0273(7) 0.0271(7) 0.0022(6) -0.0012(6) 0.0001(6)
Ti5 0.0373(8) 0.0339(7) 0.0249(7) 0.0079(6) 0.0039(6) 0.0000(7)
Ti6 0.0278(6) 0.0289(7) 0.0270(7) 0.0011(6) 0.0015(6) 0.0036(6)
C8 0.17(4) 0.038(13) 0.10(3) 0.023(15) -0.09(3) -0.034(19)
C9 0.063(15) 0.042(11) 0.072(15) -0.003(10) 0.012(12) 0.001(11)
Si2 0.106(9) 0.032(4) 0.026(4) 0.004(3) -0.007(5) -0.032(6)
C8' 0.12(3) 0.046(15) 0.11(3) 0.011(17) -0.03(2) -0.003(18)
Si2' 0.082(7) 0.027(4) 0.036(5) 0.003(3) -0.008(4) -0.014(5)
C3 0.14(2) 0.030(9) 0.11(2) -0.001(11) 0.071(17) 0.004(12)
C7 0.041(10) 0.061(12) 0.085(15) 0.011(9) -0.005(10) 0.029(10)
Si1 0.101(7) 0.028(4) 0.050(4) 0.005(3) -0.003(5) 0.020(4)
Si1' 0.112(12) 0.032(7) 0.054(6) -0.007(5) -0.025(9) 0.027(7)

loop_
_atom_type_symbol
_atom_type_description
_atom_type_scat_dispersion_real
_atom_type_scat_dispersion_imag
_atom_type_scat_source
C C 0.0033 0.0016 'International Tables Vol C Tables 4.2.6.8 and 6.1.1.4'
H H 0 0 'International Tables Vol C Tables 4.2.6.8 and 6.1.1.4'
Cu Cu 0.3201 1.2651 'International Tables Vol C Tables 4.2.6.8 and 6.1.1.4'
N N 0.0061 0.0033 'International Tables Vol C Tables 4.2.6.8 and 6.1.1.4'
Si Si 0.0817 0.0704 'International Tables Vol C Tables 4.2.6.8 and 6.1.1.4'
Ti Ti 0.2776 0.4457 'International Tables Vol C Tables 4.2.6.8 and 6.1.1.4'

loop_
_exptl_crystal_face_index_h
_exptl_crystal_face_index_k
_exptl_crystal_face_index_l
_exptl_crystal_face_perp_dist
12 0 -1 0.044
-16 0 -1 0.156
1 0 8 0.262
1 0 -18 0.193
0 -1 0 0.055
0 1 0 0.122

loop_
_geom_angle_atom_site_label_1
_geom_angle_atom_site_label_2
_geom_angle_atom_site_label_3
_geom_angle
C2 C1 Cu3 134.0(7)
C2 C1 Cu2 148.0(7)
Cu3 C1 Cu2 77.8(3)
C1 C2 Si1' 164.5(11)
C1 C2 Si1 173.5(9)
C5 C4 Cu1 147.0(7)
C5 C4 Cu4 134.1(7)
Cu1 C4 Cu4 78.8(3)
C4 C5 Si2' 169.8(10)
C4 C5 Si2 168.6(11)
C12 C11 C15 106.3(9)
C12 C11 C16 127.5(13)
C15 C11 C16 126.2(12)
C12 C11 Ti1 74.0(5)
C15 C11 Ti1 71.7(5)
C16 C11 Ti1 119.6(6)
C13 C12 C11 109.5(10)
C13 C12 C17 125.0(11)
C11 C12 C17 125.5(11)
C13 C12 Ti1 73.8(5)
C11 C12 Ti1 71.4(5)
C17 C12 Ti1 122.0(6)
C14 C13 C12 105.8(10)
C14 C13 C18 130.4(12)
C12 C13 C18 123.7(11)
C14 C13 Ti1 71.8(5)
C12 C13 Ti1 72.3(5)
C18 C13 Ti1 122.6(7)
C15 C14 C13 112.3(10)
C15 C14 C19 123.8(14)
C13 C14 C19 123.8(14)
C15 C14 Ti1 72.2(6)
C13 C14 Ti1 74.4(5)
C19 C14 Ti1 124.1(8)
C14 C15 C11 106.0(9)
C14 C15 C20 132.0(15)
C11 C15 C20 121.8(14)
C14 C15 Ti1 74.3(6)
C11 C15 Ti1 72.3(5)
C20 C15 Ti1 120.9(7)
C25 C21 C22 108.1(7)
C25 C21 C26 127.9(9)
C22 C21 C26 123.9(9)
C25 C21 Ti2 72.3(5)
C22 C21 Ti2 72.6(4)
C26 C21 Ti2 123.8(6)
C23 C22 C21 107.2(7)
C23 C22 C27 125.7(8)
C21 C22 C27 126.8(8)
C23 C22 Ti2 71.8(4)
C21 C22 Ti2 72.8(5)
C27 C22 Ti2 124.4(6)
C22 C23 C24 108.9(7)
C22 C23 C28 125.7(8)
C24 C23 C28 125.1(8)
C22 C23 Ti2 74.1(4)
C24 C23 Ti2 72.6(4)
C28 C23 Ti2 123.5(5)
C25 C24 C23 106.1(7)
C25 C24 C29 126.0(9)
C23 C24 C29 127.9(8)
C25 C24 Ti2 73.0(5)
C23 C24 Ti2 72.3(4)
C29 C24 Ti2 121.3(6)
C21 C25 C24 109.7(8)
C21 C25 C30 123.3(8)
C24 C25 C30 127.0(9)
C21 C25 Ti2 74.0(4)
C24 C25 Ti2 72.5(5)
C30 C25 Ti2 119.4(6)
C35 C31 C32 108.3(9)
C35 C31 C36 126.8(12)
C32 C31 C36 125.0(12)
C35 C31 Ti3 72.9(6)
C32 C31 Ti3 70.7(6)
C36 C31 Ti3 123.8(7)
C33 C32 C31 106.3(9)
C33 C32 C37 127.8(10)
C31 C32 C37 125.7(10)
C33 C32 Ti3 72.7(5)
C31 C32 Ti3 73.7(6)
C37 C32 Ti3 122.8(8)
C32 C33 C34 109.1(8)
C32 C33 C38 122.7(9)
C34 C33 C38 128.0(10)
C32 C33 Ti3 72.3(5)
C34 C33 Ti3 74.2(5)
C38 C33 Ti3 123.2(6)
C33 C34 C35 107.1(9)
C33 C34 C39 125.7(9)
C35 C34 C39 127.3(9)
C33 C34 Ti3 71.1(5)
C35 C34 Ti3 72.1(5)
C39 C34 Ti3 123.2(6)
C31 C35 C34 109.2(9)
C31 C35 C40 127.3(11)
C34 C35 C40 123.4(12)
C31 C35 Ti3 73.5(6)
C34 C35 Ti3 73.2(5)
C40 C35 Ti3 120.8(6)
C42 C41 C45 108.2(7)
C42 C41 C46 126.8(10)
C45 C41 C46 125.0(9)
C42 C41 Ti4 73.5(4)
C45 C41 Ti4 71.1(4)
C46 C41 Ti4 120.6(6)
C41 C42 C43 107.9(7)
C41 C42 C47 126.6(8)
C43 C42 C47 125.2(8)
C41 C42 Ti4 72.3(4)
C43 C42 Ti4 73.0(4)
C47 C42 Ti4 124.7(6)
C44 C43 C42 107.0(7)
C44 C43 C48 126.8(8)
C42 C43 C48 126.2(8)
C44 C43 Ti4 72.1(4)
C42 C43 Ti4 72.3(4)
C48 C43 Ti4 121.1(5)
C45 C44 C43 108.2(7)
C45 C44 C49 127.1(9)
C43 C44 C49 124.7(9)
C45 C44 Ti4 70.9(5)
C43 C44 Ti4 73.5(4)
C49 C44 Ti4 123.6(6)
C44 C45 C41 108.6(7)
C44 C45 C50 126.3(10)
C41 C45 C50 125.0(10)
C44 C45 Ti4 74.6(5)
C41 C45 Ti4 74.3(5)
C50 C45 Ti4 119.8(6)
C55 C51 C52 108.5(9)
C55 C51 C56 124.8(9)
C52 C51 C56 126.6(10)
C55 C51 Ti5 73.9(5)
C52 C51 Ti5 73.7(5)
C56 C51 Ti5 121.7(6)
C53 C52 C51 107.2(9)
C53 C52 C57 129.1(10)
C51 C52 C57 123.7(10)
C53 C52 Ti5 73.5(5)
C51 C52 Ti5 71.3(5)
C57 C52 Ti5 121.1(7)
C52 C53 C54 108.2(8)
C52 C53 C58 124.4(10)
C54 C53 C58 127.3(11)
C52 C53 Ti5 72.3(5)
C54 C53 Ti5 73.4(5)
C58 C53 Ti5 123.2(7)
C55 C54 C53 108.2(9)
C55 C54 C59 127.6(10)
C53 C54 C59 124.2(10)
C55 C54 Ti5 71.9(5)
C53 C54 Ti5 72.1(5)
C59 C54 Ti5 120.1(6)
C54 C55 C51 107.9(9)
C54 C55 C60 124.9(9)
C51 C55 C60 126.8(9)
C54 C55 Ti5 74.3(5)
C51 C55 Ti5 71.3(5)
C60 C55 Ti5 125.0(6)
C62 C61 C65 107.8(7)
C62 C61 C66 125.9(8)
C65 C61 C66 126.1(8)
C62 C61 Ti6 73.0(4)
C65 C61 Ti6 72.9(4)
C66 C61 Ti6 123.4(5)
C61 C62 C63 109.3(7)
C61 C62 C67 127.1(8)
C63 C62 C67 123.4(8)
C61 C62 Ti6 72.8(4)
C63 C62 Ti6 73.1(4)
C67 C62 Ti6 123.8(5)
C62 C63 C64 106.4(7)
C62 C63 C68 128.3(8)
C64 C63 C68 125.1(8)
C62 C63 Ti6 72.3(4)
C64 C63 Ti6 71.7(4)
C68 C63 Ti6 124.8(5)
C65 C64 C63 107.9(8)
C65 C64 C69 125.7(8)
C63 C64 C69 126.3(8)
C65 C64 Ti6 73.2(5)
C63 C64 Ti6 73.1(4)
C69 C64 Ti6 122.2(5)
C64 C65 C61 108.5(7)
C64 C65 C70 123.2(8)
C61 C65 C70 128.3(8)
C64 C65 Ti6 72.4(4)
C61 C65 Ti6 72.5(4)
C70 C65 Ti6 121.1(5)
C4 Cu1 N3 146.5(3)
C4 Cu1 N2 101.9(3)
N3 Cu1 N2 89.5(3)
C4 Cu1 N4 122.7(3)
N3 Cu1 N4 88.6(2)
N2 Cu1 N4 88.4(2)
C4 Cu1 Cu4 50.7(2)
N3 Cu1 Cu4 100.87(17)
N2 Cu1 Cu4 138.50(18)
N4 Cu1 Cu4 131.51(18)
C4 Cu1 Ti1 135.6(2)
N3 Cu1 Ti1 44.20(17)
N2 Cu1 Ti1 45.39(18)
N4 Cu1 Ti1 90.24(17)
Cu4 Cu1 Ti1 128.95(5)
C4 Cu1 Ti2 163.1(2)
N3 Cu1 Ti2 43.84(17)
N2 Cu1 Ti2 90.00(18)
N4 Cu1 Ti2 44.79(16)
Cu4 Cu1 Ti2 124.93(5)
Ti1 Cu1 Ti2 61.07(5)
C4 Cu1 Ti3 120.0(2)
N3 Cu1 Ti3 90.03(17)
N2 Cu1 Ti3 43.93(17)
N4 Cu1 Ti3 44.46(18)
Cu4 Cu1 Ti3 168.57(6)
Ti1 Cu1 Ti3 61.84(5)
Ti2 Cu1 Ti3 61.61(5)
C1 Cu2 N8 148.9(3)
C1 Cu2 N7 119.6(3)
N8 Cu2 N7 88.3(2)
C1 Cu2 N6 104.1(3)
N8 Cu2 N6 89.1(2)
N7 Cu2 N6 88.2(2)
C1 Cu2 Cu3 50.7(2)
N8 Cu2 Cu3 101.64(17)
N7 Cu2 Cu3 130.15(17)
N6 Cu2 Cu3 139.84(16)
C1 Cu2 Ti4 139.2(2)
N8 Cu2 Ti4 43.93(17)
N7 Cu2 Ti4 89.97(17)
N6 Cu2 Ti4 45.26(16)
Cu3 Cu2 Ti4 130.29(5)
C1 Cu2 Ti6 159.6(2)
N8 Cu2 Ti6 43.38(16)
N7 Cu2 Ti6 44.98(16)
N6 Cu2 Ti6 89.94(17)
Cu3 Cu2 Ti6 124.19(5)
Ti4 Cu2 Ti6 60.82(4)
C1 Cu2 Ti5 119.6(2)
N8 Cu2 Ti5 89.48(17)
N7 Cu2 Ti5 44.29(17)
N6 Cu2 Ti5 43.99(16)
Cu3 Cu2 Ti5 167.82(6)
Ti4 Cu2 Ti5 61.60(5)
Ti6 Cu2 Ti5 61.58(4)
N3 Cu3 C1 153.2(3)
N3 Cu3 Cu2 155.3(2)
C1 Cu3 Cu2 51.5(2)
N8 Cu4 C4 153.7(3)
N8 Cu4 Cu1 155.6(2)
C4 Cu4 Cu1 50.5(2)
Ti3 N1 Ti1 94.6(3)
Ti3 N1 Ti2 94.7(3)
Ti1 N1 Ti2 92.4(3)
Ti3 N2 Ti1 93.4(3)
Ti3 N2 Cu1 85.9(2)
Ti1 N2 Cu1 83.3(2)
Cu3 N3 Ti1 144.6(4)
Cu3 N3 Ti2 121.4(3)
Ti1 N3 Ti2 93.5(3)
Cu3 N3 Cu1 102.2(3)
Ti1 N3 Cu1 84.6(2)
Ti2 N3 Cu1 85.7(2)
Ti2 N4 Ti3 93.1(3)
Ti2 N4 Cu1 84.4(2)
Ti3 N4 Cu1 85.2(2)
Ti5 N5 Ti4 94.6(3)
Ti5 N5 Ti6 94.8(3)
Ti4 N5 Ti6 91.7(3)
Ti5 N6 Ti4 93.0(3)
Ti5 N6 Cu2 85.6(2)
Ti4 N6 Cu2 83.4(2)
Ti5 N7 Ti6 93.0(3)
Ti5 N7 Cu2 85.3(2)
Ti6 N7 Cu2 84.2(2)
Cu4 N8 Ti6 122.6(3)
Cu4 N8 Ti4 143.2(3)
Ti6 N8 Ti4 93.9(3)
Cu4 N8 Cu2 101.2(3)
Ti6 N8 Cu2 85.8(2)
Ti4 N8 Cu2 84.7(2)
N3 Ti1 N1 87.2(3)
N3 Ti1 N2 102.4(3)
N1 Ti1 N2 85.5(3)
N3 Ti1 C15 139.7(4)
N1 Ti1 C15 102.6(3)
N2 Ti1 C15 117.2(4)
N3 Ti1 C11 104.3(4)
N1 Ti1 C11 113.5(3)
N2 Ti1 C11 147.8(3)
C15 Ti1 C11 35.9(4)
N3 Ti1 C14 147.3(3)
N1 Ti1 C14 123.9(3)
N2 Ti1 C14 91.1(4)
C15 Ti1 C14 33.5(4)
C11 Ti1 C14 56.8(4)
N3 Ti1 C12 93.1(3)
N1 Ti1 C12 146.8(3)
N2 Ti1 C12 126.6(3)
C15 Ti1 C12 57.8(3)
C11 Ti1 C12 34.6(3)
C14 Ti1 C12 55.7(3)
N3 Ti1 C13 114.5(3)
N1 Ti1 C13 157.6(3)
N2 Ti1 C13 94.8(3)
C15 Ti1 C13 57.5(4)
C11 Ti1 C13 57.6(3)
C14 Ti1 C13 33.8(3)
C12 Ti1 C13 33.9(3)
N3 Ti1 Cu1 51.2(2)
N1 Ti1 Cu1 87.11(18)
N2 Ti1 Cu1 51.28(18)
C15 Ti1 Cu1 164.8(4)
C11 Ti1 Cu1 148.7(3)
C14 Ti1 Cu1 131.3(3)
C12 Ti1 Cu1 118.5(3)
C13 Ti1 Cu1 110.5(2)
N3 Ti1 Ti2 43.33(19)
N1 Ti1 Ti2 43.91(19)
N2 Ti1 Ti2 93.21(19)
C15 Ti1 Ti2 134.7(3)
C11 Ti1 Ti2 118.7(3)
C14 Ti1 Ti2 166.5(3)
C12 Ti1 Ti2 129.3(3)
C13 Ti1 Ti2 157.7(3)
Cu1 Ti1 Ti2 60.03(4)
N3 Ti1 Ti3 93.4(2)
N1 Ti1 Ti3 42.64(19)
N2 Ti1 Ti3 43.01(19)
C15 Ti1 Ti3 120.3(3)
C11 Ti1 Ti3 150.2(3)
C14 Ti1 Ti3 116.0(3)
C12 Ti1 Ti3 169.0(3)
C13 Ti1 Ti3 135.1(3)
Cu1 Ti1 Ti3 60.02(5)
Ti2 Ti1 Ti3 60.66(5)
N3 Ti2 N1 86.7(3)
N3 Ti2 N4 101.3(3)
N1 Ti2 N4 85.9(3)
N3 Ti2 C23 99.6(3)
N1 Ti2 C23 120.1(3)
N4 Ti2 C23 147.4(3)
N3 Ti2 C24 124.1(3)
N1 Ti2 C24 94.0(3)
N4 Ti2 C24 134.6(3)
C23 Ti2 C24 35.1(3)
N3 Ti2 C25 156.5(3)
N1 Ti2 C25 102.0(3)
N4 Ti2 C25 101.1(3)
C23 Ti2 C25 57.1(3)
C24 Ti2 C25 34.6(3)
N3 Ti2 C22 106.4(3)
N1 Ti2 C22 151.6(3)
N4 Ti2 C22 114.9(3)
C23 Ti2 C22 34.2(3)
C24 Ti2 C22 57.7(3)
C25 Ti2 C22 56.9(3)
N3 Ti2 C21 138.6(3)
N1 Ti2 C21 133.9(3)
N4 Ti2 C21 91.2(3)
C23 Ti2 C21 57.0(3)
C24 Ti2 C21 57.2(3)
C25 Ti2 C21 33.7(3)
C22 Ti2 C21 34.5(3)
N3 Ti2 Cu1 50.5(2)
N1 Ti2 Cu1 86.05(19)
N4 Ti2 Cu1 50.80(18)
C23 Ti2 Cu1 141.3(2)
C24 Ti2 Cu1 174.6(2)
C25 Ti2 Cu1 150.6(2)
C22 Ti2 Cu1 121.8(2)
C21 Ti2 Cu1 126.0(2)
N3 Ti2 Ti1 43.14(19)
N1 Ti2 Ti1 43.68(18)
N4 Ti2 Ti1 92.73(19)
C23 Ti2 Ti1 119.5(2)
C24 Ti2 Ti1 117.9(2)
C25 Ti2 Ti1 142.2(2)
C22 Ti2 Ti1 144.4(2)
C21 Ti2 Ti1 175.1(2)
Cu1 Ti2 Ti1 58.90(4)
N3 Ti2 Ti3 93.0(2)
N1 Ti2 Ti3 42.52(19)
N4 Ti2 Ti3 43.5(2)
C23 Ti2 Ti3 158.1(2)
C24 Ti2 Ti3 123.5(2)
C25 Ti2 Ti3 108.2(2)
C22 Ti2 Ti3 154.6(2)
C21 Ti2 Ti3 121.4(2)
Cu1 Ti2 Ti3 59.59(5)
Ti1 Ti2 Ti3 60.43(5)
N1 Ti3 N2 86.1(3)
N1 Ti3 N4 86.1(3)
N2 Ti3 N4 100.5(3)
N1 Ti3 C32 114.3(4)
N2 Ti3 C32 104.3(3)
N4 Ti3 C32 148.6(3)
N1 Ti3 C33 109.9(3)
N2 Ti3 C33 139.2(3)
N4 Ti3 C33 117.4(3)
C32 Ti3 C33 35.0(3)
N1 Ti3 C35 167.1(3)
N2 Ti3 C35 105.5(3)
N4 Ti3 C35 96.9(4)
C32 Ti3 C35 58.0(4)
C33 Ti3 C35 57.6(3)
N1 Ti3 C31 145.2(4)
N2 Ti3 C31 87.3(3)
N4 Ti3 C31 128.7(4)
C32 Ti3 C31 35.6(4)
C33 Ti3 C31 57.8(3)
C35 Ti3 C31 33.7(4)
N1 Ti3 C34 133.2(3)
N2 Ti3 C34 140.0(3)
N4 Ti3 C34 90.5(3)
C32 Ti3 C34 58.1(4)
C33 Ti3 C34 34.7(3)
C35 Ti3 C34 34.6(3)
C31 Ti3 C34 57.1(4)
N1 Ti3 Cu1 85.62(19)
N2 Ti3 Cu1 50.19(18)
N4 Ti3 Cu1 50.32(18)
C32 Ti3 Cu1 148.2(3)
C33 Ti3 Cu1 160.7(2)
C35 Ti3 Cu1 106.0(2)
C31 Ti3 Cu1 115.3(3)
C34 Ti3 Cu1 126.0(2)
N1 Ti3 Ti1 42.72(18)
N2 Ti3 Ti1 43.6(2)
N4 Ti3 Ti1 91.37(19)
C32 Ti3 Ti1 119.9(3)
C33 Ti3 Ti1 141.2(2)
C35 Ti3 Ti1 149.1(3)
C31 Ti3 Ti1 124.3(3)
C34 Ti3 Ti1 175.3(2)
Cu1 Ti3 Ti1 58.14(4)
N1 Ti3 Ti2 42.82(19)
N2 Ti3 Ti2 92.1(2)
N4 Ti3 Ti2 43.41(18)
C32 Ti3 Ti2 151.6(3)
C33 Ti3 Ti2 125.5(2)
C35 Ti3 Ti2 139.5(3)
C31 Ti3 Ti2 171.8(3)
C34 Ti3 Ti2 120.5(2)
Cu1 Ti3 Ti2 58.80(4)
Ti1 Ti3 Ti2 58.91(5)
N8 Ti4 N5 87.2(3)
N8 Ti4 N6 102.6(3)
N5 Ti4 N6 85.4(2)
N8 Ti4 C45 111.5(3)
N5 Ti4 C45 107.5(3)
N6 Ti4 C45 143.8(3)
N8 Ti4 C41 146.1(3)
N5 Ti4 C41 103.0(3)
N6 Ti4 C41 110.3(3)
C45 Ti4 C41 34.6(3)
N8 Ti4 C44 93.9(3)
N5 Ti4 C44 138.2(3)
N6 Ti4 C44 134.4(3)
C45 Ti4 C44 34.4(3)
C41 Ti4 C44 57.1(3)
N8 Ti4 C42 144.4(3)
N5 Ti4 C42 127.9(3)
N6 Ti4 C42 87.7(3)
C45 Ti4 C42 57.4(3)
C41 Ti4 C42 34.2(3)
C44 Ti4 C42 57.2(3)
N8 Ti4 C43 109.8(3)
N5 Ti4 C43 160.2(3)
N6 Ti4 C43 100.1(3)
C45 Ti4 C43 57.5(3)
C41 Ti4 C43 57.2(3)
C44 Ti4 C43 34.5(3)
C42 Ti4 C43 34.7(3)
N8 Ti4 Cu2 51.36(19)
N5 Ti4 Cu2 87.13(18)
N6 Ti4 Cu2 51.38(17)
C45 Ti4 Cu2 157.9(3)
C41 Ti4 Cu2 158.9(2)
C44 Ti4 Cu2 125.2(2)
C42 Ti4 Cu2 126.0(2)
C43 Ti4 Cu2 111.27(18)
N8 Ti4 Ti6 42.98(18)
N5 Ti4 Ti6 44.28(18)
N6 Ti4 Ti6 93.54(17)
C45 Ti4 Ti6 119.6(2)
C41 Ti4 Ti6 138.8(2)
C44 Ti4 Ti6 125.5(2)
C42 Ti4 Ti6 171.8(2)
C43 Ti4 Ti6 152.10(19)
Cu2 Ti4 Ti6 60.05(4)
N8 Ti4 Ti5 93.31(19)
N5 Ti4 Ti5 42.41(18)
N6 Ti4 Ti5 43.23(17)
C45 Ti4 Ti5 141.3(3)
C41 Ti4 Ti5 116.1(2)
C44 Ti4 Ti5 172.8(2)
C42 Ti4 Ti5 116.0(2)
C43 Ti4 Ti5 141.4(2)
Cu2 Ti4 Ti5 60.02(5)
Ti6 Ti4 Ti5 60.80(5)
N5 Ti5 N6 86.5(3)
N5 Ti5 N7 86.6(3)
N6 Ti5 N7 100.8(2)
N5 Ti5 C51 109.6(3)
N6 Ti5 C51 133.3(3)
N7 Ti5 C51 123.0(3)
N5 Ti5 C52 120.0(3)
N6 Ti5 C52 98.7(3)
N7 Ti5 C52 147.9(3)
C51 Ti5 C52 35.0(3)
N5 Ti5 C55 128.4(3)
N6 Ti5 C55 143.6(3)
N7 Ti5 C55 92.2(3)
C51 Ti5 C55 34.8(3)
C52 Ti5 C55 57.8(3)
N5 Ti5 C53 151.7(3)
N6 Ti5 C53 87.5(3)
N7 Ti5 C53 121.8(3)
C51 Ti5 C53 57.3(3)
C52 Ti5 C53 34.2(4)
C55 Ti5 C53 57.2(3)
N5 Ti5 C54 162.2(3)
N6 Ti5 C54 111.2(3)
N7 Ti5 C54 91.8(3)
C51 Ti5 C54 57.0(3)
C52 Ti5 C54 57.2(4)
C55 Ti5 C54 33.9(3)
C53 Ti5 C54 34.5(3)
N5 Ti5 Cu2 86.19(18)
N6 Ti5 Cu2 50.44(18)
N7 Ti5 Cu2 50.36(17)
C51 Ti5 Cu2 163.3(2)
C52 Ti5 Cu2 140.4(3)
C55 Ti5 Cu2 130.2(2)
C53 Ti5 Cu2 110.8(3)
C54 Ti5 Cu2 106.4(2)
N5 Ti5 Ti4 43.00(18)
N6 Ti5 Ti4 43.74(18)
N7 Ti5 Ti4 91.64(18)
C51 Ti5 Ti4 137.5(2)
C52 Ti5 Ti4 119.9(2)
C55 Ti5 Ti4 170.3(2)
C53 Ti5 Ti4 127.2(2)
C54 Ti5 Ti4 154.8(2)
Cu2 Ti5 Ti4 58.38(4)
N5 Ti5 Ti6 43.04(18)
N6 Ti5 Ti6 92.25(19)
N7 Ti5 Ti6 43.65(18)
C51 Ti5 Ti6 129.8(2)
C52 Ti5 Ti6 159.4(3)
C55 Ti5 Ti6 119.5(2)
C53 Ti5 Ti6 165.0(3)
C54 Ti5 Ti6 133.9(3)
Cu2 Ti5 Ti6 58.84(4)
Ti4 Ti5 Ti6 58.86(5)
N8 Ti6 N5 87.0(3)
N8 Ti6 N7 101.5(3)
N5 Ti6 N7 85.3(3)
N8 Ti6 C64 122.5(3)
N5 Ti6 C64 97.1(3)
N7 Ti6 C64 136.0(3)
N8 Ti6 C61 139.3(3)
N5 Ti6 C61 133.3(3)
N7 Ti6 C61 89.2(3)
C64 Ti6 C61 57.7(3)
N8 Ti6 C62 107.1(3)
N5 Ti6 C62 154.7(3)
N7 Ti6 C62 111.3(3)
C64 Ti6 C62 57.6(3)
C61 Ti6 C62 34.2(3)
N8 Ti6 C65 155.4(3)
N5 Ti6 C65 101.9(3)
N7 Ti6 C65 102.0(3)
C64 Ti6 C65 34.4(3)
C61 Ti6 C65 34.6(3)
C62 Ti6 C65 57.1(3)
N8 Ti6 C63 98.4(3)
N5 Ti6 C63 124.3(3)
N7 Ti6 C63 145.1(3)
C64 Ti6 C63 35.2(3)
C61 Ti6 C63 57.6(3)
C62 Ti6 C63 34.6(3)
C65 Ti6 C63 57.7(3)
N8 Ti6 Cu2 50.80(19)
N5 Ti6 Cu2 86.19(18)
N7 Ti6 Cu2 50.77(17)
C64 Ti6 Cu2 172.5(2)
C61 Ti6 Cu2 124.2(2)
C62 Ti6 Cu2 119.08(19)
C65 Ti6 Cu2 151.3(2)
C63 Ti6 Cu2 138.07(19)
N8 Ti6 Ti4 43.10(19)
N5 Ti6 Ti4 43.98(18)
N7 Ti6 Ti4 92.66(18)
C64 Ti6 Ti4 119.2(2)
C61 Ti6 Ti4 176.5(2)
C62 Ti6 Ti4 146.6(2)
C65 Ti6 Ti4 141.9(2)
C63 Ti6 Ti4 121.1(2)
Cu2 Ti6 Ti4 59.13(4)
N8 Ti6 Ti5 93.02(19)
N5 Ti6 Ti5 42.17(18)
N7 Ti6 Ti5 43.30(19)
C64 Ti6 Ti5 126.9(2)
C61 Ti6 Ti5 119.7(2)
C62 Ti6 Ti5 151.5(2)
C65 Ti6 Ti5 109.0(2)
C63 Ti6 Ti5 162.0(2)
Cu2 Ti6 Ti5 59.57(5)
Ti4 Ti6 Ti5 60.35(5)
C8 Si2 C5 108.3(10)
C8 Si2 C9 110.4(14)
C5 Si2 C9 109.2(9)
C8 Si2 C10 114.0(15)
C5 Si2 C10 109.4(10)
C9 Si2 C10 105.6(11)
C9' Si2' C8' 107.6(15)
C9' Si2' C5 112.2(11)
C8' Si2' C5 111.4(12)
C9' Si2' C10' 109.6(12)
C8' Si2' C10' 113.5(14)
C5 Si2' C10' 102.6(10)
C7 Si1 C2 107.0(9)
C7 Si1 C6 113.5(11)
C2 Si1 C6 108.4(10)
C7 Si1 C3 110.1(11)
C2 Si1 C3 113.0(8)
C6 Si1 C3 105.0(13)
C6' Si1' C2 110.1(13)
C6' Si1' C7' 104.4(16)
C2 Si1' C7' 115.1(14)
C6' Si1' C3' 118.5(16)
C2 Si1' C3' 108.3(14)
C7' Si1' C3' 100.4(16)

loop_
_geom_bond_atom_site_label_1
_geom_bond_atom_site_label_2
_geom_bond_distance
C1 C2 1.193(12)
C1 Cu3 1.961(8)
C1 Cu2 1.982(8)
C2 Si1' 1.845(18)
C2 Si1 1.888(13)
C4 C5 1.233(11)
C4 Cu1 1.949(8)
C4 Cu4 1.954(8)
C5 Si2' 1.869(15)
C5 Si2 1.872(14)
C11 C12 1.422(14)
C11 C15 1.463(17)
C11 C16 1.539(15)
C11 Ti1 2.375(9)
C12 C13 1.410(14)
C12 C17 1.525(14)
C12 Ti1 2.410(8)
C13 C14 1.402(14)
C13 C18 1.535(15)
C13 Ti1 2.428(9)
C14 C15 1.374(16)
C14 C19 1.546(16)
C14 Ti1 2.394(9)
C15 C20 1.533(14)
C15 Ti1 2.367(9)
C21 C25 1.404(12)
C21 C22 1.444(12)
C21 C26 1.522(12)
C21 Ti2 2.433(7)
C22 C23 1.419(11)
C22 C27 1.527(12)
C22 Ti2 2.430(8)
C23 C24 1.449(12)
C23 C28 1.532(11)
C23 Ti2 2.401(7)
C24 C25 1.431(12)
C24 C29 1.494(12)
C24 Ti2 2.405(8)
C25 C30 1.528(12)
C25 Ti2 2.411(8)
C31 C35 1.397(16)
C31 C32 1.467(16)
C31 C36 1.524(15)
C31 Ti3 2.415(11)
C32 C33 1.429(13)
C32 C37 1.497(15)
C32 Ti3 2.375(10)
C33 C34 1.431(13)
C33 C38 1.502(12)
C33 Ti3 2.381(8)
C34 C35 1.437(13)
C34 C39 1.489(14)
C34 Ti3 2.422(8)
C35 C40 1.524(14)
C35 Ti3 2.408(9)
C41 C42 1.414(11)
C41 C45 1.417(13)
C41 C46 1.498(12)
C41 Ti4 2.399(8)
C42 C43 1.442(11)
C42 C47 1.495(12)
C42 Ti4 2.415(8)
C43 C44 1.430(11)
C43 C48 1.504(12)
C43 Ti4 2.423(7)
C44 C45 1.410(13)
C44 C49 1.525(12)
C44 Ti4 2.405(8)
C45 C50 1.536(13)
C45 Ti4 2.357(8)
C51 C55 1.425(13)
C51 C52 1.433(13)
C51 C56 1.509(13)
C51 Ti5 2.367(8)
C52 C53 1.417(15)
C52 C57 1.488(14)
C52 Ti5 2.399(9)
C53 C54 1.437(14)
C53 C58 1.520(14)
C53 Ti5 2.415(9)
C54 C55 1.407(13)
C54 C59 1.535(13)
C54 Ti5 2.430(9)
C55 C60 1.494(14)
C55 Ti5 2.400(8)
C61 C62 1.422(11)
C61 C65 1.439(11)
C61 C66 1.507(11)
C61 Ti6 2.416(7)
C62 C63 1.443(12)
C62 C67 1.523(11)
C62 Ti6 2.419(7)
C63 C64 1.465(11)
C63 C68 1.507(12)
C63 Ti6 2.431(7)
C64 C65 1.429(12)
C64 C69 1.525(12)
C64 Ti6 2.411(8)
C65 C70 1.493(12)
C65 Ti6 2.421(7)
Cu1 N3 2.148(7)
Cu1 N2 2.155(6)
Cu1 N4 2.161(6)
Cu1 Cu4 2.4770(14)
Cu1 Ti1 2.7438(17)
Cu1 Ti2 2.7758(17)
Cu1 Ti3 2.7985(19)
Cu2 N8 2.161(6)
Cu2 N7 2.166(6)
Cu2 N6 2.167(6)
Cu2 Cu3 2.4751(15)
Cu2 Ti4 2.7555(17)
Cu2 Ti6 2.7817(17)
Cu2 Ti5 2.8028(19)
Cu3 N3 1.854(6)
Cu4 N8 1.864(6)
N1 Ti3 1.936(6)
N1 Ti1 1.939(6)
N1 Ti2 1.947(6)
N2 Ti3 1.946(6)
N2 Ti1 1.967(7)
N3 Ti1 1.921(6)
N3 Ti2 1.928(6)
N4 Ti2 1.965(6)
N4 Ti3 1.967(7)
N5 Ti5 1.926(6)
N5 Ti4 1.947(6)
N5 Ti6 1.958(6)
N6 Ti5 1.952(6)
N6 Ti4 1.971(6)
N7 Ti5 1.964(6)
N7 Ti6 1.976(6)
N8 Ti6 1.915(6)
N8 Ti4 1.920(6)
Ti1 Ti2 2.8045(19)
Ti1 Ti3 2.848(2)
Ti2 Ti3 2.855(2)
Ti4 Ti6 2.8031(18)
Ti4 Ti5 2.8463(19)
Ti5 Ti6 2.8589(19)
C8 Si2 1.86(3)
C9 Si2 1.90(2)
C10 Si2 1.91(3)
C8' Si2' 1.85(3)
C9' Si2' 1.81(3)
C10' Si2' 1.90(3)
C3 Si1 1.90(2)
C6 Si1 1.90(3)
C7 Si1 1.87(3)
C3' Si1' 1.91(3)
C6' Si1' 1.83(3)
C7' Si1' 1.89(4)
